data_4324477
loop_
_publ_author_name
'Michael J. Zdilla'
'Atul K. Verma'
'Sonny C. Lee'

_publ_contact_author_address
;                                                                               
 Department of Chemistry
 University of Waterloo
 200 University Avenue West
 Waterloo, Ontario  N2L 3G1
 CANADA  
;
_publ_contact_author_email sclee@uwaterloo.ca
_publ_contact_author_fax 519-746-0435
_publ_contact_author_name 'Sonny C. Lee'
_publ_contact_author_phone '519-885-1211 x37501'
_publ_section_title
;
 Iron-Mediated Hydrazine Reduction and the Formation of Iron-Arylimide
 Heterocubanes
;
_journal_name_full 'Inorganic Chemistry'
_journal_page_first 1551
_journal_page_last 1562
_journal_paper_doi 10.1021/ic1021627
_journal_volume 50
_journal_year 2011
_chemical_absolute_configuration ad
_chemical_compound_source 'Chemical Synthesis, S.C. Lee Lab'
_chemical_formula_moiety '[(Fe 3+)4 (C7 H7 N 2-)4 (C9 H11 S 1-)4], 0.5(C6 H6)'
_chemical_formula_structural '[Fe4(N C7 H7)4(S C9 H11)].1/2(C6 H6)'
_chemical_formula_sum 'C67 H75 Fe4 N4 S4'
_chemical_formula_weight 1287.95
_chemical_name_common 'Fe4(N-p-Tol)4(SMes)4, tetragonal form'
_chemical_name_systematic
; 
 ? 
;
_space_group_IT_number 118
_symmetry_cell_setting tetragonal
_symmetry_space_group_name_Hall 'P -4 -2n'
_symmetry_space_group_name_H-M 'P -4 n 2'
_atom_sites_solution_hydrogens geom
_atom_sites_solution_primary direct
_atom_sites_solution_secondary difmap
_audit_creation_method SHELXL
_cell_angle_alpha 90.00
_cell_angle_beta 90.00
_cell_angle_gamma 90.00
_cell_formula_units_Z 8
_cell_length_a 17.1488(8)
_cell_length_b 17.1488(8)
_cell_length_c 43.475(2)
_cell_measurement_reflns_used 45649
_cell_measurement_temperature 200(2)
_cell_measurement_theta_max 22.50
_cell_measurement_theta_min 1.28
_cell_volume 12785.2(10)
_computing_cell_refinement DENZO-SMN
_computing_data_collection 'NONIUS COLLECT'
_computing_data_reduction 'DENZO-SMN, Platon, Siemens SHELXTL'
_computing_molecular_graphics 'Siemens SHELXTL'
_computing_publication_material 'CIFTAB, Siemens SHELXTL'
_computing_structure_refinement 'Siemens SHELXTL'
_computing_structure_solution 'Siemens SHELXTL'
_diffrn_ambient_temperature 200(2)
_diffrn_measured_fraction_theta_full 0.999
_diffrn_measured_fraction_theta_max 0.999
_diffrn_measurement_device 'Nonium KappaCCD'
_diffrn_measurement_method '\w scans'
_diffrn_radiation_monochromator graphite
_diffrn_radiation_source 'fine-focus sealed tube'
_diffrn_radiation_type 'Mo K\a'
_diffrn_radiation_wavelength 0.71073
_diffrn_reflns_av_R_equivalents 0.0682
_diffrn_reflns_av_sigmaI/netI 0.0515
_diffrn_reflns_limit_h_max 18
_diffrn_reflns_limit_h_min 0
_diffrn_reflns_limit_k_max 18
_diffrn_reflns_limit_k_min 0
_diffrn_reflns_limit_l_max 46
_diffrn_reflns_limit_l_min 0
_diffrn_reflns_number 45649
_diffrn_reflns_theta_full 22.50
_diffrn_reflns_theta_max 22.50
_diffrn_reflns_theta_min 1.28
_diffrn_standards_number 0
_exptl_absorpt_coefficient_mu 1.063
_exptl_absorpt_correction_T_max 0.9983
_exptl_absorpt_correction_T_min 0.8361
_exptl_absorpt_correction_type multi-scan
_exptl_crystal_colour black
_exptl_crystal_density_diffrn 1.338
_exptl_crystal_description plate
_exptl_crystal_F_000 5384
_exptl_crystal_size_max 0.22
_exptl_crystal_size_mid 0.20
_exptl_crystal_size_min 0.12
_refine_diff_density_max 0.271
_refine_diff_density_min -0.264
_refine_diff_density_rms 0.044
_refine_ls_abs_structure_details 'Flack H D (1983), Acta Cryst. A39, 876-881'
_refine_ls_abs_structure_Flack -0.01(2)
_refine_ls_extinction_method none
_refine_ls_goodness_of_fit_all 1.020
_refine_ls_goodness_of_fit_obs 1.078
_refine_ls_hydrogen_treatment mixed
_refine_ls_matrix_type full
_refine_ls_number_parameters 755
_refine_ls_number_reflns 8361
_refine_ls_number_restraints 116
_refine_ls_restrained_S_all 1.015
_refine_ls_restrained_S_obs 1.070
_refine_ls_R_factor_all 0.0750
_refine_ls_R_factor_obs 0.0414
_refine_ls_shift/esd_max 0.001
_refine_ls_shift/esd_mean 0.000
_refine_ls_structure_factor_coef Fsqd
_refine_ls_weighting_details 'w=1/[\s^2^(Fo^2^)+(0.0779P)^2^] where P=(Fo^2^+2Fc^2^)/3'
_refine_ls_weighting_scheme calc
_refine_ls_wR_factor_all 0.0990
_refine_ls_wR_factor_obs 0.0872
_reflns_number_observed 6023
_reflns_number_total 8361
_reflns_observed_criterion I>2\s(I)
_cod_data_source_file ic1021627_si_002_4.cif
_cod_data_source_block 444m8
_cod_database_code 4324477

loop_
_symmetry_equiv_pos_as_xyz
'x, y, z'
'-x, -y, z'
'y, -x, -z'
'-y, x, -z'
'x+1/2, -y+1/2, z+1/2'
'-x+1/2, y+1/2, z+1/2'
'y+1/2, x+1/2, -z+1/2'
'-y+1/2, -x+1/2, -z+1/2'

loop_
_atom_site_aniso_label
_atom_site_aniso_U_11
_atom_site_aniso_U_22
_atom_site_aniso_U_33
_atom_site_aniso_U_23
_atom_site_aniso_U_13
_atom_site_aniso_U_12
Fe1 0.0653(6) 0.0637(6) 0.0658(5) 0.0003(5) 0.0041(5) 0.0002(5)
Fe2 0.0642(6) 0.0643(6) 0.0659(5) -0.0012(5) -0.0003(5) 0.0031(5)
S1 0.0870(13) 0.0636(11) 0.0743(11) 0.0022(9) 0.0092(9) -0.0060(10)
S2 0.0907(13) 0.0727(12) 0.0760(11) -0.0084(10) 0.0056(10) 0.0024(10)
N1 0.065(4) 0.062(3) 0.061(3) 0.001(3) -0.002(3) -0.001(3)
N2 0.060(3) 0.066(3) 0.063(3) 0.002(3) 0.001(3) -0.004(3)
C11 0.060(4) 0.058(4) 0.061(4) 0.002(3) -0.005(3) -0.005(4)
C12 0.057(4) 0.077(5) 0.065(4) -0.004(3) 0.003(3) 0.000(4)
C13 0.072(5) 0.062(4) 0.071(4) -0.002(3) -0.002(4) -0.003(4)
C14 0.062(4) 0.071(5) 0.074(4) 0.013(4) -0.007(4) -0.012(4)
C15 0.072(5) 0.082(5) 0.077(4) -0.012(4) 0.014(4) 0.011(4)
C16 0.078(5) 0.055(4) 0.088(5) -0.014(4) 0.005(4) 0.001(4)
C17 0.084(5) 0.080(5) 0.101(5) 0.007(4) 0.016(4) -0.006(4)
C21 0.070(5) 0.049(4) 0.063(4) 0.005(3) 0.006(4) 0.008(3)
C22 0.066(4) 0.073(5) 0.080(5) 0.002(4) 0.008(4) 0.006(4)
C23 0.083(6) 0.067(5) 0.064(4) 0.003(3) 0.013(4) 0.006(4)
C24 0.088(6) 0.056(4) 0.056(4) 0.006(3) -0.002(4) 0.004(4)
C25 0.063(4) 0.072(5) 0.087(5) 0.009(4) -0.007(4) 0.004(4)
C26 0.061(5) 0.072(4) 0.062(4) 0.008(3) 0.001(4) 0.002(4)
C27 0.118(7) 0.093(6) 0.073(5) 0.017(4) -0.014(4) -0.013(5)
C31 0.068(5) 0.054(4) 0.075(4) -0.007(3) 0.020(4) -0.005(4)
C32 0.076(5) 0.057(4) 0.082(5) 0.000(4) 0.012(4) 0.001(4)
C33 0.082(6) 0.075(5) 0.069(5) 0.003(4) 0.018(4) -0.005(4)
C34 0.093(6) 0.059(4) 0.061(4) 0.011(3) 0.010(4) -0.007(4)
C35 0.090(5) 0.057(4) 0.086(5) 0.009(4) 0.011(5) 0.012(4)
C36 0.085(5) 0.055(4) 0.074(5) 0.000(4) 0.022(4) -0.010(4)
C37 0.103(6) 0.132(7) 0.082(5) 0.017(5) 0.025(4) 0.020(5)
C38 0.109(6) 0.092(6) 0.085(5) 0.013(4) 0.003(4) -0.001(5)
C39 0.082(5) 0.101(6) 0.093(5) 0.016(4) 0.030(4) 0.012(4)
C41 0.071(5) 0.068(5) 0.065(4) -0.016(3) -0.003(3) 0.017(4)
C42 0.063(5) 0.073(5) 0.074(4) -0.018(4) 0.000(4) 0.005(4)
C43 0.091(6) 0.081(6) 0.067(4) 0.000(4) -0.006(4) 0.020(5)
C44 0.074(5) 0.091(6) 0.066(4) -0.016(4) -0.001(4) -0.020(5)
C45 0.063(5) 0.090(6) 0.073(4) -0.013(4) -0.010(4) -0.007(4)
C46 0.084(6) 0.079(5) 0.055(4) -0.007(4) -0.010(4) 0.013(5)
C47 0.081(6) 0.100(6) 0.118(6) 0.002(5) -0.007(5) 0.008(5)
C48 0.099(6) 0.085(6) 0.105(6) -0.012(4) 0.017(5) -0.006(5)
C49 0.107(6) 0.096(6) 0.101(5) 0.001(4) -0.023(5) 0.000(5)
Fe3 0.0585(6) 0.0580(5) 0.0605(4) -0.0018(4) -0.0011(4) 0.0009(4)
S3 0.0777(12) 0.0667(11) 0.0818(12) -0.0102(9) -0.0065(10) 0.0005(10)
N3 0.057(3) 0.049(3) 0.059(3) 0.002(2) 0.003(3) -0.008(2)
C51 0.056(4) 0.052(4) 0.057(4) 0.003(3) -0.003(3) 0.009(3)
C52 0.070(5) 0.115(6) 0.058(4) -0.003(4) -0.002(4) 0.025(4)
C53 0.093(6) 0.113(6) 0.046(4) -0.004(4) 0.006(4) 0.022(5)
C54 0.066(5) 0.068(4) 0.056(4) -0.002(3) -0.006(4) 0.003(4)
C55 0.057(5) 0.103(6) 0.092(6) -0.007(4) -0.007(4) 0.026(4)
C56 0.066(5) 0.104(6) 0.076(4) -0.017(4) -0.003(4) 0.027(4)
C57 0.093(6) 0.091(5) 0.080(5) -0.006(4) -0.025(4) 0.003(4)
C61 0.079(5) 0.048(4) 0.073(5) -0.003(3) -0.015(4) 0.000(3)
C62 0.076(5) 0.070(4) 0.069(4) -0.006(4) -0.007(4) 0.007(4)
C63 0.091(6) 0.093(6) 0.092(6) -0.004(4) -0.010(5) 0.022(4)
C64 0.086(6) 0.077(5) 0.089(6) -0.015(4) 0.004(5) 0.005(4)
C65 0.092(6) 0.073(5) 0.077(4) -0.004(4) 0.004(5) 0.018(4)
C66 0.096(6) 0.062(4) 0.073(5) -0.004(4) -0.014(4) 0.010(4)
C67 0.098(6) 0.110(6) 0.069(5) 0.001(4) -0.013(4) 0.018(4)
C68 0.105(7) 0.141(8) 0.110(6) -0.013(6) 0.027(6) 0.034(5)
C69 0.126(7) 0.105(6) 0.067(4) -0.012(4) -0.025(4) 0.044(5)
Fe4 0.0592(6) 0.0624(6) 0.0750(5) 0.0032(5) -0.0003(5) -0.0001(4)
S4 0.0704(12) 0.0798(13) 0.1004(12) 0.0148(10) -0.0154(10) -0.0007(10)
C81 0.072(5) 0.061(5) 0.103(5) 0.002(4) -0.012(4) 0.011(4)
C82 0.098(7) 0.077(5) 0.109(6) -0.011(5) -0.020(5) 0.017(5)
C83 0.124(9) 0.088(7) 0.150(8) -0.021(6) -0.053(8) 0.011(6)
C84 0.084(8) 0.078(6) 0.233(14) 0.012(8) -0.063(9) 0.006(6)
C85 0.066(6) 0.087(7) 0.201(11) 0.032(7) -0.012(7) 0.010(5)
C86 0.057(5) 0.076(5) 0.142(7) 0.024(5) -0.001(5) -0.001(4)
C87 0.130(8) 0.138(8) 0.126(7) -0.027(6) 0.017(6) 0.035(6)
C88 0.115(8) 0.117(8) 0.370(19) 0.002(10) -0.112(11) -0.004(7)
C89 0.100(6) 0.109(7) 0.137(7) 0.011(6) 0.032(6) 0.006(5)
N4 0.062(3) 0.068(3) 0.069(3) -0.001(3) -0.001(3) 0.002(3)
C71 0.055(4) 0.068(4) 0.084(4) 0.011(4) 0.002(4) -0.003(4)
C72 0.054(4) 0.095(5) 0.072(4) 0.003(4) -0.007(4) 0.000(4)
C73 0.054(5) 0.098(6) 0.103(5) -0.025(5) 0.006(4) -0.020(4)
C74 0.068(6) 0.064(5) 0.154(7) 0.037(5) 0.004(5) -0.015(4)
C75 0.065(6) 0.125(7) 0.186(8) 0.083(7) -0.012(6) -0.016(5)
C76 0.064(5) 0.110(6) 0.125(6) 0.055(5) -0.009(4) -0.017(5)
C77 0.083(6) 0.104(7) 0.219(10) 0.054(7) 0.013(6) -0.023(5)
C1SA 0.161(22) 0.294(21) 0.162(22) 0.055(18) 0.016(18) -0.012(18)
C2SA 0.151(17) 0.250(22) 0.124(18) 0.061(17) 0.040(14) 0.006(17)
C3SA 0.138(17) 0.261(22) 0.170(23) 0.034(20) 0.024(15) -0.047(18)
C1SB 0.160(19) 0.279(21) 0.067(12) 0.017(15) -0.004(13) -0.006(18)
C2SB 0.163(18) 0.257(24) 0.108(17) 0.030(19) 0.006(13) -0.015(17)
C3SB 0.125(18) 0.257(19) 0.084(13) 0.047(14) 0.011(12) -0.051(16)

loop_
_atom_site_label
_atom_site_type_symbol
_atom_site_fract_x
_atom_site_fract_y
_atom_site_fract_z
_atom_site_U_iso_or_equiv
_atom_site_thermal_displace_type
_atom_site_occupancy
_atom_site_calc_flag
_atom_site_refinement_flags
_atom_site_disorder_group
Fe1 Fe 0.23522(5) 0.16355(5) 0.26040(2) 0.0649(3) Uani 1 d . .
Fe2 Fe 0.22836(5) 0.31115(5) 0.27799(2) 0.0648(2) Uani 1 d . .
S1 S 0.21305(11) 0.03800(10) 0.26899(4) 0.0750(5) Uani 1 d . .
S2 S 0.20606(11) 0.38868(10) 0.31775(4) 0.0798(5) Uani 1 d . .
N1 N 0.1493(3) 0.2395(3) 0.26208(10) 0.0627(12) Uani 1 d . .
N2 N 0.3109(3) 0.2305(3) 0.28098(11) 0.0629(12) Uani 1 d . .
C11 C 0.0713(4) 0.2242(4) 0.27180(13) 0.060(2) Uani 1 d . .
C12 C 0.0335(4) 0.1563(4) 0.26247(14) 0.066(2) Uani 1 d . .
H12 H 0.0588(4) 0.1214(4) 0.24874(14) 0.079 Uiso 1 calc R .
C13 C -0.0402(4) 0.1392(4) 0.27294(13) 0.068(2) Uani 1 d . .
H13 H -0.0651(4) 0.0926(4) 0.26632(13) 0.082 Uiso 1 calc R .
C14 C -0.0788(4) 0.1892(4) 0.29315(14) 0.069(2) Uani 1 d . .
C15 C -0.0420(4) 0.2561(4) 0.30217(15) 0.077(2) Uani 1 d . .
H15 H -0.0678(4) 0.2909(4) 0.31582(15) 0.092 Uiso 1 calc R .
C16 C 0.0326(4) 0.2743(4) 0.29170(15) 0.074(2) Uani 1 d . .
H16 H 0.0571(4) 0.3212(4) 0.29821(15) 0.089 Uiso 1 calc R .
C17 C -0.1594(4) 0.1695(4) 0.3050(2) 0.088(2) Uani 1 d . .
H17A H -0.1854(10) 0.1342(20) 0.2905(5) 0.132 Uiso 1 calc R .
H17B H -0.1900(9) 0.2175(5) 0.3070(9) 0.132 Uiso 1 calc R .
H17C H -0.1550(4) 0.1441(23) 0.3251(5) 0.132 Uiso 1 calc R .
C21 C 0.3533(4) 0.2085(3) 0.30728(14) 0.061(2) Uani 1 d . .
C22 C 0.3167(4) 0.2003(4) 0.3359(2) 0.073(2) Uani 1 d . .
H22 H 0.2624(4) 0.2102(4) 0.3378(2) 0.087 Uiso 1 calc R .
C23 C 0.3586(4) 0.1781(4) 0.36128(14) 0.071(2) Uani 1 d . .
H23 H 0.3327(4) 0.1744(4) 0.38054(14) 0.086 Uiso 1 calc R .
C24 C 0.4367(4) 0.1611(3) 0.35980(14) 0.067(2) Uani 1 d . .
C25 C 0.4735(4) 0.1698(4) 0.3319(2) 0.074(2) Uani 1 d . .
H25 H 0.5279(4) 0.1600(4) 0.3305(2) 0.089 Uiso 1 calc R .
C26 C 0.4328(4) 0.1926(4) 0.30592(14) 0.065(2) Uani 1 d . .
H26 H 0.4595(4) 0.1974(4) 0.28687(14) 0.078 Uiso 1 calc R .
C27 C 0.4801(4) 0.1323(4) 0.38811(15) 0.095(2) Uani 1 d . .
H27A H 0.4574(19) 0.1560(23) 0.4066(2) 0.142 Uiso 1 calc R .
H27B H 0.5352(7) 0.1470(25) 0.3866(6) 0.142 Uiso 1 calc R .
H27C H 0.4757(25) 0.0755(5) 0.3895(6) 0.142 Uiso 1 calc R .
C31 C 0.2466(4) 0.0221(3) 0.30725(15) 0.066(2) Uani 1 d . .
C32 C 0.1956(4) 0.0319(4) 0.3317(2) 0.071(2) Uani 1 d . .
C33 C 0.2218(5) 0.0139(4) 0.3611(2) 0.075(2) Uani 1 d . .
H33 H 0.1870(5) 0.0197(4) 0.3779(2) 0.090 Uiso 1 calc R .
C34 C 0.2973(5) -0.0122(4) 0.36676(14) 0.071(2) Uani 1 d . .
C35 C 0.3451(4) -0.0201(4) 0.3421(2) 0.077(2) Uani 1 d . .
H35 H 0.3972(4) -0.0370(4) 0.3456(2) 0.093 Uiso 1 calc R .
C36 C 0.3218(4) -0.0048(4) 0.3119(2) 0.071(2) Uani 1 d . .
C37 C 0.1124(4) 0.0588(5) 0.3277(2) 0.106(3) Uani 1 d . .
H37A H 0.0822(8) 0.0450(26) 0.3461(5) 0.158 Uiso 1 calc R .
H37B H 0.0896(10) 0.0334(22) 0.3097(7) 0.158 Uiso 1 calc R .
H37C H 0.1115(5) 0.1155(6) 0.3249(11) 0.158 Uiso 1 calc R .
C38 C 0.3225(4) -0.0300(4) 0.3987(2) 0.095(2) Uani 1 d . .
H38A H 0.2901(19) -0.0008(22) 0.4132(2) 0.143 Uiso 1 calc R .
H38B H 0.3772(9) -0.0149(26) 0.4013(4) 0.143 Uiso 1 calc R .
H38C H 0.3168(27) -0.0860(6) 0.4026(4) 0.143 Uiso 1 calc R .
C39 C 0.3797(4) -0.0172(4) 0.2858(2) 0.092(2) Uani 1 d . .
H39A H 0.3792(21) 0.0283(12) 0.2721(6) 0.138 Uiso 1 calc R .
H39B H 0.3651(16) -0.0638(16) 0.2741(7) 0.138 Uiso 1 calc R .
H39C H 0.4322(6) -0.0240(28) 0.2943(2) 0.138 Uiso 1 calc R .
C41 C 0.2480(4) 0.4787(4) 0.30705(14) 0.068(2) Uani 1 d . .
C42 C 0.2011(4) 0.5385(4) 0.29481(14) 0.070(2) Uani 1 d . .
C43 C 0.2357(5) 0.6102(5) 0.28864(13) 0.080(2) Uani 1 d . .
H43 H 0.2041(5) 0.6501(5) 0.28001(13) 0.095 Uiso 1 calc R .
C44 C 0.3127(5) 0.6266(5) 0.29432(15) 0.077(2) Uani 1 d . .
C45 C 0.3570(4) 0.5674(5) 0.30669(14) 0.076(2) Uani 1 d . .
H45 H 0.4104(4) 0.5768(5) 0.31117(14) 0.091 Uiso 1 calc R .
C46 C 0.3256(5) 0.4940(4) 0.31282(13) 0.073(2) Uani 1 d . .
C47 C 0.1166(4) 0.5247(5) 0.2882(2) 0.100(2) Uani 1 d . .
H47A H 0.1114(4) 0.4824(20) 0.2732(9) 0.150 Uiso 1 calc R .
H47B H 0.0934(8) 0.5724(10) 0.2798(11) 0.150 Uiso 1 calc R .
H47C H 0.0897(7) 0.5103(29) 0.3072(3) 0.150 Uiso 1 calc R .
C48 C 0.3461(4) 0.7064(4) 0.2869(2) 0.096(2) Uani 1 d . .
H48A H 0.3234(21) 0.7256(12) 0.2677(6) 0.144 Uiso 1 calc R .
H48B H 0.4028(5) 0.7024(7) 0.2847(11) 0.144 Uiso 1 calc R .
H48C H 0.3336(24) 0.7427(8) 0.3037(5) 0.144 Uiso 1 calc R .
C49 C 0.3799(4) 0.4308(4) 0.3244(2) 0.102(2) Uani 1 d . .
H49A H 0.4309(9) 0.4535(7) 0.3291(11) 0.152 Uiso 1 calc R .
H49B H 0.3858(23) 0.3906(15) 0.3086(5) 0.152 Uiso 1 calc R .
H49C H 0.3579(14) 0.4074(20) 0.3431(7) 0.152 Uiso 1 calc R .
Fe3 Fe 0.49200(5) 0.42352(5) 0.47893(2) 0.0590(2) Uani 1 d . .
S3 S 0.47017(11) 0.31877(10) 0.45066(4) 0.0754(5) Uani 1 d . .
N3 N 0.4152(2) 0.5087(2) 0.47634(10) 0.0549(11) Uani 1 d . .
C51 C 0.3543(4) 0.5179(3) 0.45412(13) 0.055(2) Uani 1 d . .
C52 C 0.3701(4) 0.5062(4) 0.42403(14) 0.081(2) Uani 1 d . .
H52 H 0.4209(4) 0.4906(4) 0.41786(14) 0.097 Uiso 1 calc R .
C53 C 0.3126(5) 0.5168(4) 0.40227(14) 0.084(2) Uani 1 d . .
H53 H 0.3252(5) 0.5081(4) 0.38127(14) 0.101 Uiso 1 calc R .
C54 C 0.2393(4) 0.5388(4) 0.40929(14) 0.063(2) Uani 1 d . .
C55 C 0.2239(4) 0.5483(4) 0.4402(2) 0.084(2) Uani 1 d . .
H55 H 0.1724(4) 0.5618(4) 0.4463(2) 0.101 Uiso 1 calc R .
C56 C 0.2812(4) 0.5389(4) 0.4629(2) 0.082(2) Uani 1 d . .
H56 H 0.2692(4) 0.5471(4) 0.4840(2) 0.098 Uiso 1 calc R .
C57 C 0.1778(4) 0.5523(4) 0.38484(15) 0.088(2) Uani 1 d . .
H57A H 0.2033(4) 0.5646(26) 0.3653(3) 0.132 Uiso 1 calc R .
H57B H 0.1443(17) 0.5959(17) 0.3910(5) 0.132 Uiso 1 calc R .
H57C H 0.1461(17) 0.5051(10) 0.3825(8) 0.132 Uiso 1 calc R .
C61 C 0.5576(4) 0.3024(3) 0.43020(14) 0.066(2) Uani 1 d . .
C62 C 0.6234(4) 0.2716(4) 0.44489(14) 0.072(2) Uani 1 d . .
C63 C 0.6877(4) 0.2515(4) 0.4274(2) 0.092(2) Uani 1 d . .
H63 H 0.7319(4) 0.2298(4) 0.4374(2) 0.111 Uiso 1 calc R .
C64 C 0.6900(4) 0.2619(4) 0.3955(2) 0.084(2) Uani 1 d . .
C65 C 0.6257(5) 0.2944(4) 0.3824(2) 0.081(2) Uani 1 d . .
H65 H 0.6266(5) 0.3036(4) 0.3608(2) 0.097 Uiso 1 calc R .
C66 C 0.5598(4) 0.3149(4) 0.3983(2) 0.077(2) Uani 1 d . .
C67 C 0.6275(4) 0.2620(4) 0.47913(14) 0.092(2) Uani 1 d . .
H67A H 0.5820(15) 0.2324(24) 0.4862(2) 0.139 Uiso 1 calc R .
H67B H 0.6278(29) 0.3134(4) 0.48894(15) 0.139 Uiso 1 calc R .
H67C H 0.6752(15) 0.2338(25) 0.4846(2) 0.139 Uiso 1 calc R .
C68 C 0.7602(5) 0.2386(5) 0.3771(2) 0.119(3) Uani 1 d . .
H68A H 0.8063(7) 0.2386(33) 0.3904(4) 0.178 Uiso 1 calc R .
H68B H 0.7679(20) 0.2757(19) 0.3602(8) 0.178 Uiso 1 calc R .
H68C H 0.7523(14) 0.1862(14) 0.3687(11) 0.178 Uiso 1 calc R .
C69 C 0.4921(5) 0.3516(5) 0.38159(14) 0.099(3) Uani 1 d . .
H69A H 0.4435(5) 0.3266(20) 0.3881(9) 0.149 Uiso 1 calc R .
H69B H 0.4989(15) 0.3446(26) 0.3594(2) 0.149 Uiso 1 calc R .
H69C H 0.4900(18) 0.4073(7) 0.3864(9) 0.149 Uiso 1 calc R .
Fe4 Fe 0.54778(5) 0.44197(5) 0.02201(2) 0.0655(2) Uani 1 d . .
S4 S 0.61037(10) 0.36032(11) 0.05291(4) 0.0835(5) Uani 1 d . .
C81 C 0.6920(4) 0.4165(4) 0.0660(2) 0.079(2) Uani 1 d . .
C82 C 0.6853(5) 0.4561(5) 0.0938(2) 0.095(2) Uani 1 d . .
C83 C 0.7513(7) 0.4947(5) 0.1048(2) 0.121(3) Uani 1 d . .
H83 H 0.7484(7) 0.5204(5) 0.1241(2) 0.145 Uiso 1 calc R .
C84 C 0.8210(6) 0.4968(6) 0.0886(4) 0.131(4) Uani 1 d . .
C85 C 0.8243(5) 0.4571(6) 0.0604(3) 0.118(3) Uani 1 d . .
H85 H 0.8710(5) 0.4588(6) 0.0486(3) 0.141 Uiso 1 calc R .
C86 C 0.7608(5) 0.4151(4) 0.0492(2) 0.091(2) Uani 1 d . .
C87 C 0.6128(5) 0.4549(5) 0.1123(2) 0.131(3) Uani 1 d . .
H87A H 0.5971(21) 0.4008(5) 0.1160(13) 0.197 Uiso 1 calc R .
H87B H 0.5714(11) 0.4823(33) 0.1012(7) 0.197 Uiso 1 calc R .
H87C H 0.6222(12) 0.4809(33) 0.1321(6) 0.197 Uiso 1 calc R .
C88 C 0.8900(6) 0.5428(6) 0.1002(3) 0.201(6) Uani 1 d . .
H88A H 0.9361(16) 0.5302(47) 0.0878(15) 0.301 Uiso 1 calc R .
H88B H 0.8999(38) 0.5294(46) 0.1217(7) 0.301 Uiso 1 calc R .
H88C H 0.8788(26) 0.5987(6) 0.0985(23) 0.301 Uiso 1 calc R .
C89 C 0.7673(4) 0.3742(5) 0.0183(2) 0.115(3) Uani 1 d . .
H89A H 0.8212(8) 0.3773(30) 0.0110(7) 0.173 Uiso 1 calc R .
H89B H 0.7325(26) 0.3996(22) 0.0035(4) 0.173 Uiso 1 calc R .
H89C H 0.7522(33) 0.3194(10) 0.0206(3) 0.173 Uiso 1 calc R .
N4 N 0.4334(3) 0.4453(3) 0.02329(10) 0.0665(12) Uani 1 d . .
C71 C 0.3750(4) 0.4010(4) 0.03819(15) 0.069(2) Uani 1 d . .
C72 C 0.2975(4) 0.4033(4) 0.02792(14) 0.074(2) Uani 1 d . .
H72 H 0.2832(4) 0.4361(4) 0.01125(14) 0.089 Uiso 1 calc R .
C73 C 0.2419(4) 0.3574(5) 0.0422(2) 0.085(2) Uani 1 d . .
H73 H 0.1896(4) 0.3599(5) 0.0351(2) 0.102 Uiso 1 calc R .
C74 C 0.2591(4) 0.3094(4) 0.0656(2) 0.095(2) Uani 1 d . .
C75 C 0.3352(5) 0.3098(5) 0.0762(2) 0.125(3) Uani 1 d . .
H75 H 0.3485(5) 0.2781(5) 0.0933(2) 0.150 Uiso 1 calc R .
C76 C 0.3922(4) 0.3546(5) 0.0627(2) 0.100(3) Uani 1 d . .
H76 H 0.4439(4) 0.3532(5) 0.0705(2) 0.120 Uiso 1 calc R .
C77 C 0.1964(5) 0.2590(5) 0.0803(2) 0.135(3) Uani 1 d . .
H77A H 0.2021(25) 0.2603(32) 0.1027(2) 0.203 Uiso 1 calc R .
H77B H 0.2017(26) 0.2052(10) 0.0730(12) 0.203 Uiso 1 calc R .
H77C H 0.1448(5) 0.2790(25) 0.0746(14) 0.203 Uiso 1 calc R .
C1SA C 0.0139(22) 0.5799(10) 0.5243(7) 0.206(11) Uani 0.50 d PDU 1
H1SA H 0.0233(22) 0.6345(10) 0.5252(7) 0.247 Uiso 0.50 calc PR 1
C2SA C 0.0755(11) 0.5280(21) 0.5238(5) 0.175(9) Uani 0.50 d PDU 1
H2SA H 0.1275(11) 0.5470(21) 0.5240(5) 0.210 Uiso 0.50 calc PR 1
C3SA C 0.0618(15) 0.4484(18) 0.5232(6) 0.190(11) Uani 0.50 d PDU 1
H3SA H 0.1044(15) 0.4131(18) 0.5221(6) 0.228 Uiso 0.50 calc PR 1
C1SB C 0.0382(17) 0.5717(12) 0.5321(6) 0.168(9) Uani 0.50 d PDU 2
H1SB H 0.0641(17) 0.6206(12) 0.5318(6) 0.202 Uiso 0.50 calc PR 2
C2SB C 0.0804(9) 0.5033(19) 0.5322(5) 0.176(10) Uani 0.50 d PDU 2
H2SB H 0.1357(9) 0.5052(19) 0.5321(5) 0.211 Uiso 0.50 calc PR 2
C3SB C 0.0429(16) 0.4318(13) 0.5325(5) 0.155(8) Uani 0.50 d PDU 2
H3SB H 0.0725(16) 0.3850(13) 0.5330(5) 0.186 Uiso 0.50 calc PR 2

loop_
_atom_type_symbol
_atom_type_description
_atom_type_scat_dispersion_real
_atom_type_scat_dispersion_imag
_atom_type_scat_source
C C 0.0033 0.0016 'International Tables Vol C Tables 4.2.6.8 and 6.1.1.4'
H H 0.0000 0.0000 'International Tables Vol C Tables 4.2.6.8 and 6.1.1.4'
N N 0.0061 0.0033 'International Tables Vol C Tables 4.2.6.8 and 6.1.1.4'
S S 0.1246 0.1234 'International Tables Vol C Tables 4.2.6.8 and 6.1.1.4'
Fe Fe 0.3463 0.8444 'International Tables Vol C Tables 4.2.6.8 and 6.1.1.4'

loop_
_geom_angle_atom_site_label_1
_geom_angle_atom_site_label_2
_geom_angle_atom_site_label_3
_geom_angle
_geom_angle_site_symmetry_1
_geom_angle_site_symmetry_3
N2 Fe1 N2 95.2(2) 8 .
N2 Fe1 N1 96.4(2) 8 .
N2 Fe1 N1 95.2(2) . .
N2 Fe1 S1 115.3(2) 8 .
N2 Fe1 S1 127.5(2) . .
N1 Fe1 S1 120.5(2) . .
N2 Fe1 Fe1 47.91(14) 8 8
N2 Fe1 Fe1 47.65(14) . 8
N1 Fe1 Fe1 94.04(14) . 8
S1 Fe1 Fe1 144.69(5) . 8
N2 Fe1 Fe2 48.83(15) 8 8
N2 Fe1 Fe2 94.45(15) . 8
N1 Fe1 Fe2 47.75(13) . 8
S1 Fe1 Fe2 137.96(6) . 8
Fe1 Fe1 Fe2 60.75(3) 8 8
N2 Fe1 Fe2 93.75(15) 8 .
N2 Fe1 Fe2 48.22(15) . .
N1 Fe1 Fe2 47.39(14) . .
S1 Fe1 Fe2 150.68(6) . .
Fe1 Fe1 Fe2 59.66(3) 8 .
Fe2 Fe1 Fe2 59.58(4) 8 .
N1 Fe2 N1 95.6(2) 8 .
N1 Fe2 N2 95.7(2) 8 .
N1 Fe2 N2 94.6(2) . .
N1 Fe2 S2 122.5(2) 8 .
N1 Fe2 S2 122.2(2) . .
N2 Fe2 S2 119.4(2) . .
N1 Fe2 Fe2 48.06(14) 8 8
N1 Fe2 Fe2 47.83(13) . 8
N2 Fe2 Fe2 93.75(14) . 8
S2 Fe2 Fe2 146.85(5) . 8
N1 Fe2 Fe1 48.40(15) 8 8
N1 Fe2 Fe1 94.29(15) . 8
N2 Fe2 Fe1 47.52(14) . 8
S2 Fe2 Fe1 143.36(7) . 8
Fe2 Fe2 Fe1 60.76(3) 8 8
N1 Fe2 Fe1 93.57(15) 8 .
N1 Fe2 Fe1 47.80(15) . .
N2 Fe2 Fe1 47.19(14) . .
S2 Fe2 Fe1 143.86(6) . .
Fe2 Fe2 Fe1 59.66(3) 8 .
Fe1 Fe2 Fe1 59.59(4) 8 .
C31 S1 Fe1 104.5(2) . .
C41 S2 Fe2 104.4(2) . .
C11 N1 Fe2 130.0(4) . 8
C11 N1 Fe2 131.3(4) . .
Fe2 N1 Fe2 84.1(2) 8 .
C11 N1 Fe1 126.2(4) . .
Fe2 N1 Fe1 83.8(2) 8 .
Fe2 N1 Fe1 84.8(2) . .
C21 N2 Fe1 135.8(4) . 8
C21 N2 Fe1 124.0(4) . .
Fe1 N2 Fe1 84.4(2) 8 .
C21 N2 Fe2 127.6(4) . .
Fe1 N2 Fe2 83.7(2) 8 .
Fe1 N2 Fe2 84.6(2) . .
C16 C11 C12 118.4(6) . .
C16 C11 N1 121.3(6) . .
C12 C11 N1 120.3(6) . .
C13 C12 C11 120.7(6) . .
C12 C13 C14 120.9(6) . .
C15 C14 C13 118.5(6) . .
C15 C14 C17 120.7(6) . .
C13 C14 C17 120.8(6) . .
C14 C15 C16 121.2(6) . .
C11 C16 C15 120.3(6) . .
C26 C21 C22 117.2(6) . .
C26 C21 N2 121.6(5) . .
C22 C21 N2 121.2(6) . .
C23 C22 C21 120.5(6) . .
C22 C23 C24 122.2(6) . .
C23 C24 C25 117.8(6) . .
C23 C24 C27 120.6(6) . .
C25 C24 C27 121.6(7) . .
C24 C25 C26 121.3(6) . .
C25 C26 C21 121.0(6) . .
C36 C31 C32 121.1(6) . .
C36 C31 S1 119.2(5) . .
C32 C31 S1 119.5(5) . .
C31 C32 C33 118.3(6) . .
C31 C32 C37 123.1(6) . .
C33 C32 C37 118.7(6) . .
C32 C33 C34 122.4(6) . .
C35 C34 C33 117.1(6) . .
C35 C34 C38 122.7(7) . .
C33 C34 C38 120.1(6) . .
C34 C35 C36 123.4(7) . .
C31 C36 C35 117.7(6) . .
C31 C36 C39 123.1(6) . .
C35 C36 C39 119.2(7) . .
C46 C41 C42 118.7(6) . .
C46 C41 S2 120.8(5) . .
C42 C41 S2 120.3(6) . .
C43 C42 C41 118.3(6) . .
C43 C42 C47 121.0(7) . .
C41 C42 C47 120.7(7) . .
C44 C43 C42 123.8(7) . .
C43 C44 C45 116.8(7) . .
C43 C44 C48 120.7(7) . .
C45 C44 C48 122.6(7) . .
C44 C45 C46 121.8(7) . .
C41 C46 C45 120.7(6) . .
C41 C46 C49 121.1(7) . .
C45 C46 C49 118.2(7) . .
N3 Fe3 N3 96.1(2) 4_656 .
N3 Fe3 N3 96.0(2) 4_656 2_665
N3 Fe3 N3 95.7(2) . 2_665
N3 Fe3 S3 119.64(14) 4_656 .
N3 Fe3 S3 117.27(14) . .
N3 Fe3 S3 125.72(14) 2_665 .
N3 Fe3 Fe3 48.50(13) 4_656 4_656
N3 Fe3 Fe3 94.43(13) . 4_656
N3 Fe3 Fe3 47.83(13) 2_665 4_656
S3 Fe3 Fe3 148.13(6) . 4_656
N3 Fe3 Fe3 48.59(12) 4_656 3_566
N3 Fe3 Fe3 47.84(13) . 3_566
N3 Fe3 Fe3 94.35(13) 2_665 3_566
S3 Fe3 Fe3 139.87(7) . 3_566
Fe3 Fe3 Fe3 60.58(4) 4_656 3_566
N3 Fe3 Fe3 94.20(13) 4_656 2_665
N3 Fe3 Fe3 48.08(12) . 2_665
N3 Fe3 Fe3 47.97(12) 2_665 2_665
S3 Fe3 Fe3 145.75(5) . 2_665
Fe3 Fe3 Fe3 59.71(2) 4_656 2_665
Fe3 Fe3 Fe3 59.71(2) 3_566 2_665
C61 S3 Fe3 105.4(2) . .
C51 N3 Fe3 136.6(4) . 3_566
C51 N3 Fe3 127.4(3) . .
Fe3 N3 Fe3 83.7(2) 3_566 .
C51 N3 Fe3 124.2(3) . 2_665
Fe3 N3 Fe3 83.6(2) 3_566 2_665
Fe3 N3 Fe3 84.0(2) . 2_665
C52 C51 C56 119.7(6) . .
C52 C51 N3 119.4(5) . .
C56 C51 N3 120.9(5) . .
C51 C52 C53 120.1(6) . .
C54 C53 C52 123.3(6) . .
C53 C54 C55 115.6(6) . .
C53 C54 C57 122.2(6) . .
C55 C54 C57 122.2(6) . .
C54 C55 C56 122.5(6) . .
C51 C56 C55 118.7(6) . .
C62 C61 C66 119.2(6) . .
C62 C61 S3 121.0(5) . .
C66 C61 S3 119.7(5) . .
C63 C62 C61 119.0(6) . .
C63 C62 C67 118.9(6) . .
C61 C62 C67 122.1(6) . .
C62 C63 C64 122.4(7) . .
C65 C64 C63 116.4(7) . .
C65 C64 C68 122.5(7) . .
C63 C64 C68 121.1(7) . .
C64 C65 C66 124.2(7) . .
C65 C66 C61 118.7(6) . .
C65 C66 C69 120.0(6) . .
C61 C66 C69 121.3(7) . .
N4 Fe4 N4 97.7(2) 2_665 .
N4 Fe4 N4 95.3(2) 2_665 4_655
N4 Fe4 N4 95.2(2) . 4_655
N4 Fe4 S4 121.71(15) 2_665 .
N4 Fe4 S4 119.01(15) . .
N4 Fe4 S4 121.82(15) 4_655 .
N4 Fe4 Fe4 48.97(14) 2_665 2_665
N4 Fe4 Fe4 48.87(14) . 2_665
N4 Fe4 Fe4 95.47(14) 4_655 2_665
S4 Fe4 Fe4 142.67(5) . 2_665
N4 Fe4 Fe4 93.90(14) 2_665 3_565
N4 Fe4 Fe4 48.13(13) . 3_565
N4 Fe4 Fe4 47.57(14) 4_655 3_565
S4 Fe4 Fe4 144.39(7) . 3_565
Fe4 Fe4 Fe4 60.81(2) 2_665 3_565
N4 Fe4 Fe4 48.14(13) 2_665 4_655
N4 Fe4 Fe4 93.83(14) . 4_655
N4 Fe4 Fe4 47.65(14) 4_655 4_655
S4 Fe4 Fe4 147.13(7) . 4_655
Fe4 Fe4 Fe4 60.81(2) 2_665 4_655
Fe4 Fe4 Fe4 58.39(4) 3_565 4_655
C81 S4 Fe4 103.4(2) . .
C82 C81 C86 122.4(7) . .
C82 C81 S4 118.4(6) . .
C86 C81 S4 119.0(6) . .
C81 C82 C83 117.7(8) . .
C81 C82 C87 122.3(8) . .
C83 C82 C87 119.9(9) . .
C84 C83 C82 122.3(10) . .
C83 C84 C85 117.8(9) . .
C83 C84 C88 121.1(13) . .
C85 C84 C88 121.0(13) . .
C86 C85 C84 121.7(10) . .
C81 C86 C85 118.0(9) . .
C81 C86 C89 122.4(7) . .
C85 C86 C89 119.4(9) . .
C71 N4 Fe4 131.3(4) . 2_665
C71 N4 Fe4 134.8(4) . .
Fe4 N4 Fe4 82.2(2) 2_665 .
C71 N4 Fe4 122.7(4) . 3_565
Fe4 N4 Fe4 84.3(2) 2_665 3_565
Fe4 N4 Fe4 84.2(2) . 3_565
C76 C71 C72 118.0(6) . .
C76 C71 N4 121.3(6) . .
C72 C71 N4 120.7(6) . .
C73 C72 C71 119.6(6) . .
C74 C73 C72 122.6(7) . .
C73 C74 C75 117.1(6) . .
C73 C74 C77 120.8(7) . .
C75 C74 C77 122.1(8) . .
C76 C75 C74 122.2(7) . .
C71 C76 C75 120.4(7) . .
C2SA C1SA C3SA 119.3(15) . 2_565
C1SA C2SA C3SA 120.4(15) . .
C2SA C3SA C1SA 120.2(15) . 2_565
C2SB C1SB C3SB 119.2(15) . 2_565
C1SB C2SB C3SB 120.7(15) . .
C2SB C3SB C1SB 120.1(15) . 2_565

loop_
_geom_bond_atom_site_label_1
_geom_bond_atom_site_label_2
_geom_bond_distance
_geom_bond_site_symmetry_2
Fe1 N2 1.942(5) 8
Fe1 N2 1.951(5) .
Fe1 N1 1.969(5) .
Fe1 S1 2.218(2) .
Fe1 Fe1 2.616(2) 8
Fe1 Fe2 2.6179(13) 8
Fe1 Fe2 2.6468(13) .
Fe2 N1 1.949(5) 8
Fe2 N1 1.956(5) .
Fe2 N2 1.983(5) .
Fe2 S2 2.214(2) .
Fe2 Fe2 2.616(2) 8
Fe2 Fe1 2.6179(13) 8
S1 C31 1.781(7) .
S2 C41 1.765(7) .
N1 C11 1.426(7) .
N1 Fe2 1.949(5) 8
N2 C21 1.407(7) .
N2 Fe1 1.942(5) 8
C11 C16 1.388(8) .
C11 C12 1.394(8) .
C12 C13 1.374(8) .
C13 C14 1.395(8) .
C14 C15 1.368(8) .
C14 C17 1.513(9) .
C15 C16 1.394(9) .
C21 C26 1.392(8) .
C21 C22 1.402(8) .
C22 C23 1.369(8) .
C23 C24 1.373(8) .
C24 C25 1.374(9) .
C24 C27 1.521(9) .
C25 C26 1.385(8) .
C31 C36 1.384(9) .
C31 C32 1.388(8) .
C32 C33 1.389(9) .
C32 C37 1.509(9) .
C33 C34 1.391(9) .
C34 C35 1.355(9) .
C34 C38 1.485(9) .
C35 C36 1.401(9) .
C36 C39 1.522(8) .
C41 C46 1.381(9) .
C41 C42 1.407(9) .
C42 C43 1.391(9) .
C42 C47 1.497(9) .
C43 C44 1.373(9) .
C44 C45 1.378(9) .
C44 C48 1.517(9) .
C45 C46 1.394(9) .
C46 C49 1.515(9) .
Fe3 N3 1.950(4) 4_656
Fe3 N3 1.970(4) .
Fe3 N3 1.973(4) 2_665
Fe3 S3 2.209(2) .
Fe3 Fe3 2.6143(14) 4_656
Fe3 Fe3 2.6144(14) 3_566
Fe3 Fe3 2.637(2) 2_665
S3 C61 1.766(7) .
N3 C51 1.432(7) .
N3 Fe3 1.950(4) 3_566
N3 Fe3 1.973(4) 2_665
C51 C52 1.351(7) .
C51 C56 1.359(8) .
C52 C53 1.379(8) .
C53 C54 1.347(8) .
C54 C55 1.378(8) .
C54 C57 1.514(8) .
C55 C56 1.403(9) .
C61 C62 1.400(8) .
C61 C66 1.405(8) .
C62 C63 1.384(9) .
C62 C67 1.499(8) .
C63 C64 1.398(9) .
C64 C65 1.360(9) .
C64 C68 1.499(9) .
C65 C66 1.371(9) .
C66 C69 1.505(9) .
Fe4 N4 1.961(5) 2_665
Fe4 N4 1.963(5) .
Fe4 N4 1.978(5) 4_655
Fe4 S4 2.217(2) .
Fe4 Fe4 2.578(2) 2_665
Fe4 Fe4 2.6430(14) 3_565
Fe4 Fe4 2.6430(14) 4_655
S4 C81 1.793(7) .
C81 C82 1.388(9) .
C81 C86 1.390(9) .
C82 C83 1.396(11) .
C82 C87 1.482(11) .
C83 C84 1.390(13) .
C84 C85 1.403(14) .
C84 C88 1.509(12) .
C85 C86 1.393(11) .
C86 C89 1.517(11) .
N4 C71 1.414(7) .
N4 Fe4 1.960(5) 2_665
N4 Fe4 1.978(5) 3_565
C71 C76 1.361(8) .
C71 C72 1.403(8) .
C72 C73 1.382(9) .
C73 C74 1.343(9) .
C74 C75 1.383(10) .
C74 C77 1.520(9) .
C75 C76 1.375(9) .
C1SA C2SA 1.381(13) .
C1SA C3SA 1.387(10) 2_565
C2SA C3SA 1.386(13) .
C3SA C1SA 1.387(10) 2_565
C1SB C2SB 1.378(13) .
C1SB C3SB 1.391(10) 2_565
C2SB C3SB 1.385(13) .
C3SB C1SB 1.391(10) 2_565

loop_
_geom_torsion_atom_site_label_1
_geom_torsion_atom_site_label_2
_geom_torsion_atom_site_label_3
_geom_torsion_atom_site_label_4
_geom_torsion
_geom_torsion_site_symmetry_1
_geom_torsion_site_symmetry_4
N2 Fe1 Fe2 N1 0.9(2) 8 8
N2 Fe1 Fe2 N1 94.5(2) . 8
N1 Fe1 Fe2 N1 -94.4(2) . 8
S1 Fe1 Fe2 N1 -171.2(2) . 8
Fe1 Fe1 Fe2 N1 36.10(14) 8 8
Fe2 Fe1 Fe2 N1 -35.67(14) 8 8
N2 Fe1 Fe2 N1 95.2(2) 8 .
N2 Fe1 Fe2 N1 -171.1(3) . .
N1 Fe1 Fe2 N1 0.0 . .
S1 Fe1 Fe2 N1 -76.8(2) . .
Fe1 Fe1 Fe2 N1 130.5(2) 8 .
Fe2 Fe1 Fe2 N1 58.7(2) 8 .
N2 Fe1 Fe2 N2 -93.7(2) 8 .
N2 Fe1 Fe2 N2 0.0 . .
N1 Fe1 Fe2 N2 171.1(3) . .
S1 Fe1 Fe2 N2 94.3(2) . .
Fe1 Fe1 Fe2 N2 -58.4(2) 8 .
Fe2 Fe1 Fe2 N2 -130.2(2) 8 .
N2 Fe1 Fe2 S2 -176.0(2) 8 .
N2 Fe1 Fe2 S2 -82.3(2) . .
N1 Fe1 Fe2 S2 88.8(2) . .
S1 Fe1 Fe2 S2 12.0(2) . .
Fe1 Fe1 Fe2 S2 -140.71(12) 8 .
Fe2 Fe1 Fe2 S2 147.52(12) 8 .
N2 Fe1 Fe2 Fe2 36.53(15) 8 8
N2 Fe1 Fe2 Fe2 130.2(2) . 8
N1 Fe1 Fe2 Fe2 -58.7(2) . 8
S1 Fe1 Fe2 Fe2 -135.51(14) . 8
Fe1 Fe1 Fe2 Fe2 71.77(5) 8 8
Fe2 Fe1 Fe2 Fe2 0.0 8 8
N2 Fe1 Fe2 Fe1 -35.24(15) 8 8
N2 Fe1 Fe2 Fe1 58.4(2) . 8
N1 Fe1 Fe2 Fe1 -130.5(2) . 8
S1 Fe1 Fe2 Fe1 152.72(14) . 8
Fe1 Fe1 Fe2 Fe1 0.0 8 8
Fe2 Fe1 Fe2 Fe1 -71.77(5) 8 8
N2 Fe1 S1 C31 142.5(3) 8 .
N2 Fe1 S1 C31 23.3(3) . .
N1 Fe1 S1 C31 -102.6(3) . .
Fe1 Fe1 S1 C31 90.5(3) 8 .
Fe2 Fe1 S1 C31 -161.8(2) 8 .
Fe2 Fe1 S1 C31 -46.3(3) . .
N1 Fe2 S2 C41 -15.0(3) 8 .
N1 Fe2 S2 C41 -137.6(3) . .
N2 Fe2 S2 C41 104.7(3) . .
Fe2 Fe2 S2 C41 -76.7(3) 8 .
Fe1 Fe2 S2 C41 47.5(3) 8 .
Fe1 Fe2 S2 C41 161.3(2) . .
N1 Fe2 N1 C11 -135.0(4) 8 .
N2 Fe2 N1 C11 128.7(5) . .
S2 Fe2 N1 C11 -0.6(6) . .
Fe2 Fe2 N1 C11 -140.4(6) 8 .
Fe1 Fe2 N1 C11 176.4(5) 8 .
Fe1 Fe2 N1 C11 135.2(6) . .
N1 Fe2 N1 Fe2 5.4(3) 8 8
N2 Fe2 N1 Fe2 -90.9(2) . 8
S2 Fe2 N1 Fe2 139.85(10) . 8
Fe2 Fe2 N1 Fe2 0.0 8 8
Fe1 Fe2 N1 Fe2 -43.20(15) 8 8
Fe1 Fe2 N1 Fe2 -84.3(2) . 8
N1 Fe2 N1 Fe1 89.7(2) 8 .
N2 Fe2 N1 Fe1 -6.5(2) . .
S2 Fe2 N1 Fe1 -135.82(12) . .
Fe2 Fe2 N1 Fe1 84.3(2) 8 .
Fe1 Fe2 N1 Fe1 41.13(14) 8 .
Fe1 Fe2 N1 Fe1 0.0 . .
N2 Fe1 N1 C11 131.7(4) 8 .
N2 Fe1 N1 C11 -132.4(4) . .
S1 Fe1 N1 C11 7.3(5) . .
Fe1 Fe1 N1 C11 179.8(4) 8 .
Fe2 Fe1 N1 C11 136.3(5) 8 .
Fe2 Fe1 N1 C11 -139.1(5) . .
N2 Fe1 N1 Fe2 -4.6(2) 8 8
N2 Fe1 N1 Fe2 91.3(2) . 8
S1 Fe1 N1 Fe2 -128.99(12) . 8
Fe1 Fe1 N1 Fe2 43.47(14) 8 8
Fe2 Fe1 N1 Fe2 0.0 8 8
Fe2 Fe1 N1 Fe2 84.6(2) . 8
N2 Fe1 N1 Fe2 -89.2(2) 8 .
N2 Fe1 N1 Fe2 6.7(2) . .
S1 Fe1 N1 Fe2 146.40(10) . .
Fe1 Fe1 N1 Fe2 -41.15(14) 8 .
Fe2 Fe1 N1 Fe2 -84.6(2) 8 .
Fe2 Fe1 N1 Fe2 0.0 . .
N2 Fe1 N2 C21 -137.2(4) 8 .
N1 Fe1 N2 C21 125.9(4) . .
S1 Fe1 N2 C21 -9.6(5) . .
Fe1 Fe1 N2 C21 -143.4(5) 8 .
Fe2 Fe1 N2 C21 173.8(4) 8 .
Fe2 Fe1 N2 C21 132.4(5) . .
N2 Fe1 N2 Fe1 6.2(3) 8 8
N1 Fe1 N2 Fe1 -90.7(2) . 8
S1 Fe1 N2 Fe1 133.83(12) . 8
Fe1 Fe1 N2 Fe1 0.0 8 8
Fe2 Fe1 N2 Fe1 -42.8(2) 8 8
Fe2 Fe1 N2 Fe1 -84.1(2) . 8
N2 Fe1 N2 Fe2 90.4(2) 8 .
N1 Fe1 N2 Fe2 -6.6(2) . .
S1 Fe1 N2 Fe2 -142.04(11) . .
Fe1 Fe1 N2 Fe2 84.1(2) 8 .
Fe2 Fe1 N2 Fe2 41.36(14) 8 .
Fe2 Fe1 N2 Fe2 0.0 . .
N1 Fe2 N2 C21 141.0(5) 8 .
N1 Fe2 N2 C21 -122.8(5) . .
S2 Fe2 N2 C21 8.4(5) . .
Fe2 Fe2 N2 C21 -170.8(5) 8 .
Fe1 Fe2 N2 C21 145.6(5) 8 .
Fe1 Fe2 N2 C21 -129.4(5) . .
N1 Fe2 N2 Fe1 -4.6(2) 8 8
N1 Fe2 N2 Fe1 91.6(2) . 8
S2 Fe2 N2 Fe1 -137.13(11) . 8
Fe2 Fe2 N2 Fe1 43.63(14) 8 8
Fe1 Fe2 N2 Fe1 0.0 8 8
Fe1 Fe2 N2 Fe1 85.0(2) . 8
N1 Fe2 N2 Fe1 -89.6(2) 8 .
N1 Fe2 N2 Fe1 6.6(2) . .
S2 Fe2 N2 Fe1 137.88(11) . .
Fe2 Fe2 N2 Fe1 -41.36(14) 8 .
Fe1 Fe2 N2 Fe1 -85.0(2) 8 .
Fe1 Fe2 N2 Fe1 0.0 . .
Fe2 N1 C11 C16 -109.2(6) 8 .
Fe2 N1 C11 C16 14.9(8) . .
Fe1 N1 C11 C16 134.6(5) . .
Fe2 N1 C11 C12 73.7(7) 8 .
Fe2 N1 C11 C12 -162.2(4) . .
Fe1 N1 C11 C12 -42.6(7) . .
C16 C11 C12 C13 -0.4(9) . .
N1 C11 C12 C13 176.8(5) . .
C11 C12 C13 C14 -0.1(9) . .
C12 C13 C14 C15 0.5(9) . .
C12 C13 C14 C17 -179.0(5) . .
C13 C14 C15 C16 -0.4(10) . .
C17 C14 C15 C16 179.2(6) . .
C12 C11 C16 C15 0.6(9) . .
N1 C11 C16 C15 -176.6(6) . .
C14 C15 C16 C11 -0.1(10) . .
Fe1 N2 C21 C26 -13.3(9) 8 .
Fe1 N2 C21 C26 108.4(6) . .
Fe2 N2 C21 C26 -139.6(5) . .
Fe1 N2 C21 C22 167.9(5) 8 .
Fe1 N2 C21 C22 -70.4(7) . .
Fe2 N2 C21 C22 41.6(8) . .
C26 C21 C22 C23 0.5(9) . .
N2 C21 C22 C23 179.4(6) . .
C21 C22 C23 C24 -1.7(10) . .
C22 C23 C24 C25 2.4(10) . .
C22 C23 C24 C27 -176.6(6) . .
C23 C24 C25 C26 -2.0(10) . .
C27 C24 C25 C26 176.9(6) . .
C24 C25 C26 C21 0.9(10) . .
C22 C21 C26 C25 -0.2(9) . .
N2 C21 C26 C25 -179.0(5) . .
Fe1 S1 C31 C36 -94.5(5) . .
Fe1 S1 C31 C32 89.8(5) . .
C36 C31 C32 C33 0.0(9) . .
S1 C31 C32 C33 175.6(5) . .
C36 C31 C32 C37 -178.2(6) . .
S1 C31 C32 C37 -2.5(9) . .
C31 C32 C33 C34 0.9(10) . .
C37 C32 C33 C34 179.2(6) . .
C32 C33 C34 C35 -0.4(10) . .
C32 C33 C34 C38 179.5(6) . .
C33 C34 C35 C36 -1.2(10) . .
C38 C34 C35 C36 178.9(6) . .
C32 C31 C36 C35 -1.4(9) . .
S1 C31 C36 C35 -177.1(5) . .
C32 C31 C36 C39 179.4(6) . .
S1 C31 C36 C39 3.7(8) . .
C34 C35 C36 C31 2.0(10) . .
C34 C35 C36 C39 -178.7(6) . .
Fe2 S2 C41 C46 -87.4(5) . .
Fe2 S2 C41 C42 97.9(5) . .
C46 C41 C42 C43 0.9(9) . .
S2 C41 C42 C43 175.7(5) . .
C46 C41 C42 C47 -180.0(6) . .
S2 C41 C42 C47 -5.2(8) . .
C41 C42 C43 C44 -1.2(9) . .
C47 C42 C43 C44 179.7(6) . .
C42 C43 C44 C45 0.4(10) . .
C42 C43 C44 C48 180.0(6) . .
C43 C44 C45 C46 0.8(9) . .
C48 C44 C45 C46 -178.9(6) . .
C42 C41 C46 C45 0.1(9) . .
S2 C41 C46 C45 -174.6(5) . .
C42 C41 C46 C49 -176.7(6) . .
S2 C41 C46 C49 8.5(8) . .
C44 C45 C46 C41 -1.0(10) . .
C44 C45 C46 C49 176.0(6) . .
N3 Fe3 S3 C61 -115.8(3) 4_656 .
N3 Fe3 S3 C61 128.6(3) . .
N3 Fe3 S3 C61 8.1(3) 2_665 .
Fe3 Fe3 S3 C61 -57.7(3) 4_656 .
Fe3 Fe3 S3 C61 -175.4(2) 3_566 .
Fe3 Fe3 S3 C61 74.0(3) 2_665 .
N3 Fe3 N3 C51 -140.7(4) 4_656 .
N3 Fe3 N3 C51 122.6(4) 2_665 .
S3 Fe3 N3 C51 -12.8(5) . .
Fe3 Fe3 N3 C51 170.6(4) 4_656 .
Fe3 Fe3 N3 C51 -146.7(5) 3_566 .
Fe3 Fe3 N3 C51 129.1(5) 2_665 .
N3 Fe3 N3 Fe3 6.0(2) 4_656 3_566
N3 Fe3 N3 Fe3 -90.7(2) 2_665 3_566
S3 Fe3 N3 Fe3 133.92(11) . 3_566
Fe3 Fe3 N3 Fe3 -42.72(13) 4_656 3_566
Fe3 Fe3 N3 Fe3 0.000(1) 3_566 3_566
Fe3 Fe3 N3 Fe3 -84.2(2) 2_665 3_566
N3 Fe3 N3 Fe3 90.1(2) 4_656 2_665
N3 Fe3 N3 Fe3 -6.6(3) 2_665 2_665
S3 Fe3 N3 Fe3 -141.90(9) . 2_665
Fe3 Fe3 N3 Fe3 41.46(14) 4_656 2_665
Fe3 Fe3 N3 Fe3 84.2(2) 3_566 2_665
Fe3 Fe3 N3 Fe3 0.0 2_665 2_665
Fe3 N3 C51 C52 -172.6(5) 3_566 .
Fe3 N3 C51 C52 -45.3(7) . .
Fe3 N3 C51 C52 65.8(7) 2_665 .
Fe3 N3 C51 C56 8.1(9) 3_566 .
Fe3 N3 C51 C56 135.4(5) . .
Fe3 N3 C51 C56 -113.5(6) 2_665 .
C56 C51 C52 C53 1.0(10) . .
N3 C51 C52 C53 -178.3(6) . .
C51 C52 C53 C54 0.0(12) . .
C52 C53 C54 C55 -1.7(11) . .
C52 C53 C54 C57 178.2(7) . .
C53 C54 C55 C56 2.5(11) . .
C57 C54 C55 C56 -177.4(6) . .
C52 C51 C56 C55 -0.3(10) . .
N3 C51 C56 C55 179.0(6) . .
C54 C55 C56 C51 -1.5(11) . .
Fe3 S3 C61 C62 74.6(5) . .
Fe3 S3 C61 C66 -110.3(5) . .
C66 C61 C62 C63 -2.4(10) . .
S3 C61 C62 C63 172.7(5) . .
C66 C61 C62 C67 175.6(6) . .
S3 C61 C62 C67 -9.3(9) . .
C61 C62 C63 C64 1.0(11) . .
C67 C62 C63 C64 -177.0(7) . .
C62 C63 C64 C65 1.1(11) . .
C62 C63 C64 C68 -179.2(7) . .
C63 C64 C65 C66 -1.9(11) . .
C68 C64 C65 C66 178.4(7) . .
C64 C65 C66 C61 0.5(11) . .
C64 C65 C66 C69 179.2(7) . .
C62 C61 C66 C65 1.7(10) . .
S3 C61 C66 C65 -173.5(5) . .
C62 C61 C66 C69 -177.0(6) . .
S3 C61 C66 C69 7.8(9) . .
N4 Fe4 S4 C81 -17.5(3) 2_665 .
N4 Fe4 S4 C81 -139.1(3) . .
N4 Fe4 S4 C81 103.2(3) 4_655 .
Fe4 Fe4 S4 C81 -80.0(3) 2_665 .
Fe4 Fe4 S4 C81 163.4(3) 3_565 .
Fe4 Fe4 S4 C81 43.2(3) 4_655 .
Fe4 S4 C81 C82 94.5(5) . .
Fe4 S4 C81 C86 -89.4(5) . .
C86 C81 C82 C83 -0.8(11) . .
S4 C81 C82 C83 175.2(6) . .
C86 C81 C82 C87 -177.5(7) . .
S4 C81 C82 C87 -1.5(10) . .
C81 C82 C83 C84 2.4(13) . .
C87 C82 C83 C84 179.2(8) . .
C82 C83 C84 C85 -1.3(14) . .
C82 C83 C84 C88 176.4(8) . .
C83 C84 C85 C86 -1.6(14) . .
C88 C84 C85 C86 -179.2(8) . .
C82 C81 C86 C85 -1.9(11) . .
S4 C81 C86 C85 -177.8(5) . .
C82 C81 C86 C89 -177.8(7) . .
S4 C81 C86 C89 6.3(9) . .
C84 C85 C86 C81 3.1(12) . .
C84 C85 C86 C89 179.1(8) . .
N4 Fe4 N4 C71 -140.0(5) 2_665 .
N4 Fe4 N4 C71 124.0(5) 4_655 .
S4 Fe4 N4 C71 -7.0(6) . .
Fe4 Fe4 N4 C71 -143.3(6) 2_665 .
Fe4 Fe4 N4 C71 131.7(6) 3_565 .
Fe4 Fe4 N4 C71 171.8(5) 4_655 .
N4 Fe4 N4 Fe4 3.3(3) 2_665 2_665
N4 Fe4 N4 Fe4 -92.8(2) 4_655 2_665
S4 Fe4 N4 Fe4 136.28(10) . 2_665
Fe4 Fe4 N4 Fe4 0.0 2_665 2_665
Fe4 Fe4 N4 Fe4 -85.0(2) 3_565 2_665
Fe4 Fe4 N4 Fe4 -44.97(13) 4_655 2_665
N4 Fe4 N4 Fe4 88.3(2) 2_665 3_565
N4 Fe4 N4 Fe4 -7.7(2) 4_655 3_565
S4 Fe4 N4 Fe4 -138.70(11) . 3_565
Fe4 Fe4 N4 Fe4 85.0(2) 2_665 3_565
Fe4 Fe4 N4 Fe4 0.0 3_565 3_565
Fe4 Fe4 N4 Fe4 40.05(14) 4_655 3_565
Fe4 N4 C71 C76 -110.0(7) 2_665 .
Fe4 N4 C71 C76 17.9(9) . .
Fe4 N4 C71 C76 136.0(6) 3_565 .
Fe4 N4 C71 C72 70.4(7) 2_665 .
Fe4 N4 C71 C72 -161.6(5) . .
Fe4 N4 C71 C72 -43.6(7) 3_565 .
C76 C71 C72 C73 -1.8(9) . .
N4 C71 C72 C73 177.8(6) . .
C71 C72 C73 C74 -0.6(11) . .
C72 C73 C74 C75 2.7(12) . .
C72 C73 C74 C77 -179.0(7) . .
C73 C74 C75 C76 -2.6(14) . .
C77 C74 C75 C76 179.1(8) . .
C72 C71 C76 C75 1.9(11) . .
N4 C71 C76 C75 -177.7(7) . .
C74 C75 C76 C71 0.3(14) . .
C3SA C1SA C2SA C3SA -1.7(20) 2_565 .
C1SA C2SA C3SA C1SA -2.5(20) . 2_565
C3SB C1SB C2SB C3SB 0.4(17) 2_565 .
C1SB C2SB C3SB C1SB 1.2(17) . 2_565
